data_2009185
loop_
_publ_author_name
'Dadachov, Mike'
'Eriksson, Lars'

_publ_section_title
;
 Diammonium titanium pentafluoride, (NH~4~)~2~TiF~5~, containing Ti^3+^
;
_journal_issue 11
_journal_name_full 'Acta Crystallographica Section C'
_journal_page_first 1739
_journal_page_last 1741
_journal_paper_doi 10.1107/S0108270199008689
_journal_volume 55
_journal_year 1999
_chemical_formula_iupac '(N H4)2 Ti F5'
_chemical_formula_sum 'F5 H8 N2 Ti'
_chemical_formula_weight 178.98
_chemical_name_systematic
;
 ?
;
_space_group_IT_number 62
_symmetry_cell_setting orthorhombic
_symmetry_space_group_name_Hall '-P 2ac 2n'
_symmetry_space_group_name_H-M 'P n m a'
_audit_creation_method 'SHELXL97 (Sheldrick, 1997)'
_cell_angle_alpha 90.00
_cell_angle_beta 90.00
_cell_angle_gamma 90.00
_cell_formula_units_Z 4
_cell_length_a 6.3618(14)
_cell_length_b 7.5586(12)
_cell_length_c 11.059(2)
_cell_measurement_reflns_used 950
_cell_measurement_temperature 293(2)
_cell_measurement_theta_max 25.93
_cell_measurement_theta_min 3.26
_cell_volume 531.79(17)
_computing_cell_refinement 'CELL (Stoe, 1998)'
_computing_data_collection 'EXPOSE (Stoe, 1998)'
_computing_data_reduction 'INTEGRATE (Stoe, 1998)'
_computing_molecular_graphics 'DIAMOND (Bergerhoff, 1996)'
_computing_structure_refinement 'SHELXL97 (Sheldrick, 1997)'
_computing_structure_solution 'SHELXS97 (Sheldrick, 1990)'
_diffrn_ambient_temperature 293(2)
_diffrn_detector_area_resol_mean 6.0
_diffrn_measured_fraction_theta_full 0.996
_diffrn_measured_fraction_theta_max 0.996
_diffrn_measurement_device_type 'STOE IPDS'
_diffrn_measurement_method 'area detector'
_diffrn_radiation_monochromator graphite
_diffrn_radiation_source 'fine-focus sealed tube'
_diffrn_radiation_type MoK\a
_diffrn_radiation_wavelength 0.71073
_diffrn_reflns_av_R_equivalents 0.1022
_diffrn_reflns_av_sigmaI/netI 0.1326
_diffrn_reflns_limit_h_max 7
_diffrn_reflns_limit_h_min 0
_diffrn_reflns_limit_k_max 9
_diffrn_reflns_limit_k_min 0
_diffrn_reflns_limit_l_max 13
_diffrn_reflns_limit_l_min 0
_diffrn_reflns_number 4040
_diffrn_reflns_theta_full 25.94
_diffrn_reflns_theta_max 25.94
_exptl_absorpt_coefficient_mu 1.626
_exptl_absorpt_correction_T_max 0.8167
_exptl_absorpt_correction_T_min 0.7525
_exptl_absorpt_correction_type numerical
_exptl_absorpt_process_details '(XRED; STOE, 1998)'
_exptl_crystal_colour pink
_exptl_crystal_density_diffrn 2.235
_exptl_crystal_density_meas ?
_exptl_crystal_description prism
_exptl_crystal_F_000 356
_exptl_crystal_size_max 0.17
_exptl_crystal_size_mid 0.13
_exptl_crystal_size_min 0.11
_refine_diff_density_max 0.329
_refine_diff_density_min -0.365
_refine_ls_extinction_coef 0.0132(17)
_refine_ls_extinction_method 'SHELXL97 (Sheldrick, 1997)'
_refine_ls_goodness_of_fit_ref 0.737
_refine_ls_hydrogen_treatment mixed
_refine_ls_matrix_type full
_refine_ls_number_parameters 46
_refine_ls_number_reflns 555
_refine_ls_number_restraints 19
_refine_ls_restrained_S_all 0.725
_refine_ls_R_factor_all 0.0779
_refine_ls_R_factor_gt 0.0333
_refine_ls_shift/su_max 0.000
_refine_ls_shift/su_mean 0.000
_refine_ls_structure_factor_coef Fsqd
_refine_ls_weighting_details 'calc w = 1/[\s^2^(Fo^2^)+(0.0157P)^2^] where P=(Fo^2^+2Fc^2^)/3'
_refine_ls_weighting_scheme calc
_refine_ls_wR_factor_ref 0.0649
_reflns_number_gt 244
_reflns_number_total 555
_reflns_threshold_expression I>=2\s(I)
_cod_data_source_file sk1262.cif
_cod_data_source_block q2
_cod_depositor_comments
;
The following automatic conversions were performed:

'_exptl_crystal_density_meas' value 'not measured' was changed to '?'
- the value is perceived as not measured.

Automatic conversion script
Id: cif_fix_values 3008 2015-01-20 13:52:24Z robertas 
;
_cod_original_cell_volume 531.8(2)
_cod_database_code 2009185

loop_
_symmetry_equiv_pos_as_xyz
'x, y, z'
'-x+1/2, -y, z+1/2'
'-x, y+1/2, -z'
'x+1/2, -y+1/2, -z+1/2'
'-x, -y, -z'
'x-1/2, y, -z-1/2'
'x, -y-1/2, z'
'-x-1/2, y-1/2, z-1/2'

loop_
_atom_site_label
_atom_site_fract_x
_atom_site_fract_y
_atom_site_fract_z
_atom_site_U_iso_or_equiv
_atom_site_adp_type
_atom_site_calc_flag
_atom_site_refinement_flags
_atom_site_occupancy
_atom_site_disorder_assembly
_atom_site_disorder_group
_atom_site_type_symbol
Ti .0000 .0000 .0000 .0254(4) Uani d S 1 . . Ti
F1 .0750(5) .2500 .0115(4) .0376(11) Uani d S 1 . . F
F2 .2705(4) -.0484(3) -.0637(2) .0333(8) Uani d . 1 . . F
F3 .1066(4) -.0328(4) .1586(2) .0307(7) Uani d . 1 . . F
N1 .4225(10) .2500 .1953(5) .0362(18) Uani d SD 1 . . N
H11 .5269 .2500 .1400 .27(4) Uiso d SD 1 . . H
H12 .2975 .2500 .1564 .27(4) Uiso d SD 1 . . H
H13 .4321 .3477 .2411 .27(4) Uiso d D 1 . . H
N2 .4917(10) .7500 .1392(4) .0252(13) Uani d SD 1 . . N
H21 .5130 .7500 .2200 .19(3) Uiso d SD 1 . . H
H22 .6173 .7500 .1020 .19(3) Uiso d SD 1 . . H
H23 .4197 .6525 .1193 .19(3) Uiso d D 1 . . H

loop_
_atom_site_aniso_label
_atom_site_aniso_U_11
_atom_site_aniso_U_22
_atom_site_aniso_U_33
_atom_site_aniso_U_12
_atom_site_aniso_U_13
_atom_site_aniso_U_23
Ti .0191(5) .0401(7) .0170(5) .0079(8) -.0001(7) .0002(8)
F1 .036(2) .030(2) .047(3) .000 -.002(3) .000
F2 .0240(14) .0241(16) .0517(16) .0018(14) .0141(12) .0016(13)
F3 .0471(14) .0241(17) .0209(12) -.0029(16) -.0096(11) .0030(13)
N1 .046(5) .032(4) .030(4) .000 -.010(3) .000
N2 .030(3) .022(3) .024(3) .000 -.005(4) .000

loop_
_atom_type_symbol
_atom_type_description
_atom_type_scat_dispersion_real
_atom_type_scat_dispersion_imag
_atom_type_scat_source
N N 0.0061 0.0033 'International Tables Vol C Tables 4.2.6.8 and 6.1.1.4'
H H 0.0000 0.0000 'International Tables Vol C Tables 4.2.6.8 and 6.1.1.4'
Ti Ti 0.2776 0.4457 'International Tables Vol C Tables 4.2.6.8 and 6.1.1.4'
F F 0.0171 0.0103 'International Tables Vol C Tables 4.2.6.8 and 6.1.1.4'

loop_
_geom_angle_atom_site_label_1
_geom_angle_atom_site_label_2
_geom_angle_atom_site_label_3
_geom_angle_site_symmetry_1
_geom_angle_site_symmetry_3
_geom_angle
_geom_angle_publ_flag
F2 Ti F2 5 . 180.00(15) ?
F2 Ti F3 5 . 90.34(11) ?
F2 Ti F3 . . 89.66(11) yes
F2 Ti F3 5 5 89.66(11) ?
F2 Ti F3 . 5 90.34(11) yes
F3 Ti F3 . 5 180.00(18) ?
F2 Ti F1 5 . 90.61(13) yes
F2 Ti F1 . . 89.39(13) yes
F3 Ti F1 . . 88.78(16) yes
F3 Ti F1 5 . 91.22(16) yes
F2 Ti F1 5 5 89.39(13) ?
F2 Ti F1 . 5 90.61(13) ?
F3 Ti F1 . 5 91.22(16) ?
F3 Ti F1 5 5 88.78(16) ?
F1 Ti F1 . 5 180.00(18) ?
Ti F1 Ti . 3 150.71(19) ?

loop_
_geom_bond_atom_site_label_1
_geom_bond_atom_site_label_2
_geom_bond_site_symmetry_2
_geom_bond_distance
_geom_bond_publ_flag
Ti F1 . 1.9531(9) yes
Ti F1 5 1.9531(9) ?
F1 Ti 3 1.9531(9) ?
Ti F2 5 1.895(2) ?
Ti F2 . 1.895(2) yes
Ti F3 . 1.896(2) yes
Ti F3 5 1.896(2) ?

loop_
_geom_hbond_atom_site_label_D
_geom_hbond_atom_site_label_H
_geom_hbond_atom_site_label_A
_geom_hbond_site_symmetry_A
_geom_hbond_distance_DH
_geom_hbond_distance_HA
_geom_hbond_distance_DA
_geom_hbond_angle_DHA
_geom_hbond_publ_flag
N1 H11 F2 3_655 0.90 2.17 2.873(6) 134 yes
N1 H11 F2 5_655 0.90 2.17 2.873(6) 134 yes
N1 H12 F1 . 0.90 2.14 3.003(7) 160 yes
N1 H12 F3 . 0.90 2.46 2.962(6) 115 yes
N1 H12 F3 7_555 0.90 2.46 2.962(6) 115 yes
N1 H13 F3 4_555 0.90 2.10 2.924(5) 152 yes
N1 H13 F2 8_666 0.90 2.63 3.310(5) 132 yes
N2 H21 F3 6_666 0.90 2.20 2.869(5) 130 yes
N2 H21 F3 4_555 0.90 2.20 2.869(5) 130 yes
N2 H22 F2 5_665 0.90 2.40 2.841(5) 110 yes
N2 H22 F2 3_655 0.90 2.40 2.841(5) 110 yes
N2 H23 F3 7_565 0.90 2.23 2.957(6) 138 yes
N2 H23 F2 7_565 0.90 2.37 2.957(6) 134 yes
